data_2203672
loop_
_publ_author_name
'Li, Wei'
'Liu, Dong-Zhi'
'Zhou, Xue-Qin'
'Cao, Xiao-Dan'

_publ_section_title
;
 <i>N,N</i>-Bis(4-chlorophenyl)-4-(2-naphthalen-1-ylvinyl)aniline
;
_journal_issue 5
_journal_name_full 'Acta Crystallographica Section E'
_journal_page_first o786
_journal_page_last o787
_journal_paper_doi 10.1107/S160053680400844X
_journal_volume 60
_journal_year 2004
_chemical_formula_iupac 'C30 H21 Cl2 N'
_chemical_formula_moiety 'C30 H21 Cl2 N'
_chemical_formula_sum 'C30 H21 Cl2 N'
_chemical_formula_weight 466.38
_chemical_melting_point .397E-305
_chemical_name_systematic
;
N,N-Bis(4-chlorophenyl)-4-(2-naphthalen-1-ylvinyl)aniline
;
_space_group_IT_number 14
_symmetry_cell_setting monoclinic
_symmetry_space_group_name_Hall '-P 2yn'
_symmetry_space_group_name_H-M 'P 1 21/n 1'
_cell_angle_alpha 90
_cell_angle_beta 90.744(5)
_cell_angle_gamma 90
_cell_formula_units_Z 4
_cell_length_a 9.519(3)
_cell_length_b 12.924(4)
_cell_length_c 19.027(6)
_cell_measurement_reflns_used 864
_cell_measurement_temperature 293(2)
_cell_measurement_theta_max 24.53
_cell_measurement_theta_min 2.66
_cell_volume 2340.6(13)
_computing_cell_refinement SMART
_computing_data_collection 'SMART (Bruker, 1997)'
_computing_data_reduction 'SAINT (Bruker, 1997)'
_computing_molecular_graphics 'SHELXTL (Bruker, 1997)'
_computing_publication_material SHELXTL
_computing_structure_refinement 'SHELXL97 (Sheldrick, 1997)'
_computing_structure_solution 'SHELXS97 (Sheldrick, 1997)'
_diffrn_ambient_temperature 293(2)
_diffrn_measured_fraction_theta_full 1.000
_diffrn_measured_fraction_theta_max 1.000
_diffrn_measurement_device_type 'Bruker SMART CCD area-detector'
_diffrn_measurement_method '\f and \w'
_diffrn_radiation_monochromator graphite
_diffrn_radiation_source 'fine-focus sealed tube'
_diffrn_radiation_type MoK\a
_diffrn_radiation_wavelength 0.71073
_diffrn_reflns_av_R_equivalents 0.0367
_diffrn_reflns_av_sigmaI/netI 0.0423
_diffrn_reflns_limit_h_max 11
_diffrn_reflns_limit_h_min -11
_diffrn_reflns_limit_k_max 8
_diffrn_reflns_limit_k_min -15
_diffrn_reflns_limit_l_max 22
_diffrn_reflns_limit_l_min -21
_diffrn_reflns_number 11795
_diffrn_reflns_theta_full 25.00
_diffrn_reflns_theta_max 25.00
_diffrn_reflns_theta_min 1.90
_diffrn_standards_number 0
_exptl_absorpt_coefficient_mu 0.296
_exptl_absorpt_correction_T_max 0.937
_exptl_absorpt_correction_T_min 0.792
_exptl_absorpt_correction_type multi-scan
_exptl_absorpt_process_details '(SADABS; Bruker, 1997)'
_exptl_crystal_colour colorless
_exptl_crystal_density_diffrn 1.324
_exptl_crystal_density_method 'not measured'
_exptl_crystal_description block
_exptl_crystal_F_000 968
_exptl_crystal_size_max 0.32
_exptl_crystal_size_mid 0.28
_exptl_crystal_size_min 0.22
_refine_diff_density_max 0.167
_refine_diff_density_min -0.228
_refine_ls_extinction_method none
_refine_ls_goodness_of_fit_ref 1.009
_refine_ls_hydrogen_treatment constr
_refine_ls_matrix_type full
_refine_ls_number_parameters 298
_refine_ls_number_reflns 4133
_refine_ls_number_restraints 0
_refine_ls_restrained_S_all 1.009
_refine_ls_R_factor_all 0.0850
_refine_ls_R_factor_gt 0.0425
_refine_ls_shift/su_max 0.000
_refine_ls_shift/su_mean 0.000
_refine_ls_structure_factor_coef Fsqd
_refine_ls_weighting_details 'calc w = 1/[\s^2^(Fo^2^)+(0.0369P)^2^+0.6497P] where P = (Fo^2^+2Fc^2^)/3'
_refine_ls_weighting_scheme calc
_refine_ls_wR_factor_gt 0.0874
_refine_ls_wR_factor_ref 0.1043
_reflns_number_gt 2562
_reflns_number_total 4133
_reflns_threshold_expression I>2\s(I)
_cod_data_source_file wn6227.cif
_cod_data_source_block I
_cod_depositor_comments
;
The following automatic conversions were performed:
'_symmetry_cell_setting' value 'Monoclinic' changed to 'monoclinic'
according to '/home/saulius/struct/CIF-dictionaries/cif_core.dic'
dictionary named 'cif_core.dic' version 2.4.1 from 2010-06-29.

Automatic conversion script
Id: cif_fix_enum 1527 2010-12-29 10:47:43Z saulius 

The following automatic conversions were performed:

'_symmetry_cell_setting' value 'Monoclinic' changed to 'monoclinic'
according to /home/saulius/struct/CIF-dictionaries/cif_core.dic
dictionary named 'cif_core.dic' version 2.4.1 from 2010-06-29.

Automatic conversion script
Id: cif_fix_values 1715 2011-07-08 13:25:40Z adriana 
;
_cod_original_cell_volume 2340.5(12)
_cod_original_sg_symbol_H-M 'P 21/n'
_cod_database_code 2203672
_cod_database_fobs_code 2203672

loop_
_symmetry_equiv_pos_as_xyz
'x, y, z'
'-x+1/2, y+1/2, -z+1/2'
'-x, -y, -z'
'x-1/2, -y-1/2, z-1/2'

loop_
_atom_site_label
_atom_site_fract_x
_atom_site_fract_y
_atom_site_fract_z
_atom_site_U_iso_or_equiv
_atom_site_adp_type
_atom_site_calc_flag
_atom_site_refinement_flags
_atom_site_occupancy
_atom_site_type_symbol
Cl1 -0.05236(9) 0.34028(6) 0.18291(4) 0.0892(3) Uani d . 1 Cl
Cl2 0.31907(9) 0.84989(6) -0.16601(3) 0.0811(3) Uani d . 1 Cl
N1 0.0702(2) 0.77512(15) 0.11224(9) 0.0611(6) Uani d . 1 N
C1 0.0499(3) 0.85760(18) 0.15948(11) 0.0520(6) Uani d . 1 C
C2 -0.0621(3) 0.85739(19) 0.20533(12) 0.0591(7) Uani d . 1 C
H2 -0.1247 0.8021 0.2048 0.071 Uiso calc R 1 H
C3 -0.0819(3) 0.9373(2) 0.25137(12) 0.0601(7) Uani d . 1 C
H3 -0.1575 0.9347 0.2818 0.072 Uiso calc R 1 H
C4 0.0076(3) 1.02218(18) 0.25402(11) 0.0528(6) Uani d . 1 C
C5 0.1167(3) 1.0219(2) 0.20700(12) 0.0622(7) Uani d . 1 C
H5 0.1773 1.0784 0.2062 0.075 Uiso calc R 1 H
C6 0.1393(3) 0.9410(2) 0.16110(12) 0.0621(7) Uani d . 1 C
H6 0.2156 0.9430 0.1311 0.075 Uiso calc R 1 H
C7 -0.0091(3) 1.10881(19) 0.30287(12) 0.0585(6) Uani d . 1 C
H7 0.0461 1.1668 0.2946 0.070 Uiso calc R 1 H
C8 -0.0930(3) 1.1139(2) 0.35695(13) 0.0635(7) Uani d . 1 C
H8 -0.1470 1.0557 0.3665 0.076 Uiso calc R 1 H
C9 -0.1090(3) 1.2034(2) 0.40374(13) 0.0614(7) Uani d . 1 C
C10 -0.0953(3) 1.3018(2) 0.37880(15) 0.0866(9) Uani d . 1 C
H10 -0.0742 1.3115 0.3317 0.104 Uiso calc R 1 H
C11 -0.1120(4) 1.3884(2) 0.4217(2) 0.1064(12) Uani d . 1 C
H11 -0.1010 1.4544 0.4031 0.128 Uiso calc R 1 H
C12 -0.1441(4) 1.3766(3) 0.49016(19) 0.0993(11) Uani d . 1 C
H12 -0.1563 1.4347 0.5182 0.119 Uiso calc R 1 H
C13 -0.1591(3) 1.2781(2) 0.51953(15) 0.0712(8) Uani d . 1 C
C14 -0.1880(3) 1.2633(3) 0.59142(16) 0.0891(10) Uani d . 1 C
H14 -0.2021 1.3209 0.6198 0.107 Uiso calc R 1 H
C15 -0.1958(3) 1.1689(3) 0.61991(16) 0.0895(10) Uani d . 1 C
H15 -0.2139 1.1615 0.6676 0.107 Uiso calc R 1 H
C16 -0.1767(3) 1.0820(2) 0.57839(15) 0.0779(8) Uani d . 1 C
H16 -0.1824 1.0165 0.5984 0.094 Uiso calc R 1 H
C17 -0.1500(3) 1.0918(2) 0.50895(14) 0.0647(7) Uani d . 1 C
H17 -0.1377 1.0325 0.4820 0.078 Uiso calc R 1 H
C18 -0.1403(2) 1.1896(2) 0.47649(13) 0.0578(6) Uani d . 1 C
C19 0.0381(2) 0.67210(18) 0.13048(11) 0.0514(6) Uani d . 1 C
C20 -0.0205(3) 0.6061(2) 0.08109(12) 0.0583(6) Uani d . 1 C
H20 -0.0417 0.6309 0.0363 0.070 Uiso calc R 1 H
C21 -0.0480(3) 0.5050(2) 0.09696(13) 0.0629(7) Uani d . 1 C
H21 -0.0863 0.4612 0.0630 0.075 Uiso calc R 1 H
C22 -0.0189(3) 0.46869(18) 0.16311(13) 0.0578(6) Uani d . 1 C
C23 0.0368(3) 0.53245(19) 0.21332(12) 0.0636(7) Uani d . 1 C
H23 0.0553 0.5074 0.2583 0.076 Uiso calc R 1 H
C24 0.0655(3) 0.63400(19) 0.19714(12) 0.0617(7) Uani d . 1 C
H24 0.1038 0.6774 0.2314 0.074 Uiso calc R 1 H
C25 0.1308(3) 0.79378(18) 0.04526(11) 0.0521(6) Uani d . 1 C
C26 0.2452(3) 0.7373(2) 0.02375(13) 0.0612(7) Uani d . 1 C
H26 0.2843 0.6876 0.0535 0.073 Uiso calc R 1 H
C27 0.3021(3) 0.7539(2) -0.04123(13) 0.0619(7) Uani d . 1 C
H27 0.3784 0.7149 -0.0559 0.074 Uiso calc R 1 H
C28 0.2459(3) 0.82843(18) -0.08428(12) 0.0538(6) Uani d . 1 C
C29 0.1325(3) 0.88498(19) -0.06412(12) 0.0629(7) Uani d . 1 C
H29 0.0952 0.9356 -0.0937 0.075 Uiso calc R 1 H
C30 0.0738(3) 0.86644(19) 0.00049(12) 0.0629(7) Uani d . 1 C
H30 -0.0053 0.9034 0.0139 0.076 Uiso calc R 1 H

loop_
_atom_site_aniso_label
_atom_site_aniso_U_11
_atom_site_aniso_U_22
_atom_site_aniso_U_33
_atom_site_aniso_U_12
_atom_site_aniso_U_13
_atom_site_aniso_U_23
Cl1 0.1108(7) 0.0619(4) 0.0953(6) -0.0199(4) 0.0193(5) 0.0011(4)
Cl2 0.1074(6) 0.0777(5) 0.0591(4) -0.0118(4) 0.0304(4) -0.0015(4)
N1 0.0895(16) 0.0508(12) 0.0436(11) -0.0005(11) 0.0170(10) 0.0005(10)
C1 0.0625(16) 0.0538(15) 0.0399(12) 0.0009(13) 0.0050(11) 0.0014(11)
C2 0.0669(17) 0.0542(15) 0.0565(15) -0.0104(13) 0.0090(13) -0.0033(12)
C3 0.0626(16) 0.0668(17) 0.0514(15) -0.0023(14) 0.0135(12) -0.0049(13)
C4 0.0613(16) 0.0541(15) 0.0429(13) -0.0032(13) -0.0006(12) 0.0006(11)
C5 0.0691(17) 0.0636(16) 0.0541(15) -0.0176(14) 0.0054(13) -0.0020(13)
C6 0.0639(17) 0.0731(18) 0.0497(14) -0.0097(14) 0.0159(12) -0.0042(13)
C7 0.0710(17) 0.0543(15) 0.0501(15) -0.0030(13) -0.0010(13) -0.0004(12)
C8 0.0707(18) 0.0650(17) 0.0548(16) -0.0020(14) -0.0019(14) -0.0058(13)
C9 0.0641(17) 0.0610(17) 0.0589(16) 0.0108(13) -0.0056(13) -0.0075(14)
C10 0.120(3) 0.069(2) 0.0703(19) 0.0240(18) 0.0030(17) 0.0050(16)
C11 0.158(4) 0.0565(19) 0.105(3) 0.031(2) 0.004(2) 0.0038(19)
C12 0.130(3) 0.071(2) 0.098(3) 0.034(2) 0.004(2) -0.0216(19)
C13 0.0712(19) 0.072(2) 0.0706(19) 0.0195(15) 0.0000(14) -0.0178(15)
C14 0.090(2) 0.105(3) 0.072(2) 0.022(2) 0.0133(17) -0.0316(19)
C15 0.087(2) 0.119(3) 0.0631(19) 0.006(2) 0.0131(16) -0.009(2)
C16 0.079(2) 0.089(2) 0.0661(19) -0.0001(17) 0.0044(15) 0.0035(17)
C17 0.0638(17) 0.0697(18) 0.0606(17) 0.0013(14) -0.0014(13) -0.0117(14)
C18 0.0472(15) 0.0672(17) 0.0587(15) 0.0107(13) -0.0056(12) -0.0105(14)
C19 0.0582(15) 0.0520(14) 0.0442(13) 0.0017(12) 0.0083(11) -0.0006(11)
C20 0.0644(16) 0.0693(17) 0.0412(13) -0.0024(14) 0.0018(12) -0.0009(13)
C21 0.0636(17) 0.0712(19) 0.0539(16) -0.0095(14) 0.0052(13) -0.0134(13)
C22 0.0579(16) 0.0544(15) 0.0613(16) -0.0059(12) 0.0121(12) -0.0013(13)
C23 0.0820(19) 0.0619(17) 0.0468(14) 0.0004(15) 0.0001(13) 0.0084(13)
C24 0.0825(19) 0.0553(16) 0.0470(14) -0.0062(14) -0.0067(13) -0.0014(12)
C25 0.0619(16) 0.0519(14) 0.0428(13) 0.0013(12) 0.0082(11) 0.0003(11)
C26 0.0581(16) 0.0665(17) 0.0591(16) 0.0095(14) 0.0003(13) 0.0143(13)
C27 0.0512(15) 0.0690(17) 0.0658(16) 0.0043(13) 0.0115(13) 0.0014(14)
C28 0.0628(16) 0.0529(15) 0.0460(13) -0.0060(13) 0.0094(12) -0.0034(12)
C29 0.0830(19) 0.0572(15) 0.0485(15) 0.0121(14) 0.0060(13) 0.0086(12)
C30 0.0728(18) 0.0609(16) 0.0554(15) 0.0188(14) 0.0122(13) 0.0043(13)

loop_
_atom_type_symbol
_atom_type_description
_atom_type_scat_dispersion_real
_atom_type_scat_dispersion_imag
_atom_type_scat_source
C C 0.0033 0.0016 'International Tables Vol C Tables 4.2.6.8 and 6.1.1.4'
H H 0.0000 0.0000 'International Tables Vol C Tables 4.2.6.8 and 6.1.1.4'
N N 0.0061 0.0033 'International Tables Vol C Tables 4.2.6.8 and 6.1.1.4'
Cl Cl 0.1484 0.1585 'International Tables Vol C Tables 4.2.6.8 and 6.1.1.4'

loop_
_geom_angle_atom_site_label_1
_geom_angle_atom_site_label_2
_geom_angle_atom_site_label_3
_geom_angle
C1 N1 C19 121.68(18)
C1 N1 C25 120.16(19)
C19 N1 C25 118.09(18)
C6 C1 C2 118.0(2)
C6 C1 N1 121.2(2)
C2 C1 N1 120.8(2)
C3 C2 C1 121.0(2)
C3 C2 H2 119.5
C1 C2 H2 119.5
C2 C3 C4 122.0(2)
C2 C3 H3 119.0
C4 C3 H3 119.0
C5 C4 C3 116.2(2)
C5 C4 C7 120.1(2)
C3 C4 C7 123.7(2)
C4 C5 C6 122.4(2)
C4 C5 H5 118.8
C6 C5 H5 118.8
C1 C6 C5 120.5(2)
C1 C6 H6 119.8
C5 C6 H6 119.8
C8 C7 C4 127.4(2)
C8 C7 H7 116.3
C4 C7 H7 116.3
C7 C8 C9 125.7(3)
C7 C8 H8 117.1
C9 C8 H8 117.1
C10 C9 C18 118.3(2)
C10 C9 C8 120.8(2)
C18 C9 C8 120.9(2)
C9 C10 C11 122.2(3)
C9 C10 H10 118.9
C11 C10 H10 118.9
C12 C11 C10 120.1(3)
C12 C11 H11 119.9
C10 C11 H11 119.9
C11 C12 C13 121.0(3)
C11 C12 H12 119.5
C13 C12 H12 119.5
C12 C13 C14 122.2(3)
C12 C13 C18 119.2(3)
C14 C13 C18 118.5(3)
C15 C14 C13 121.9(3)
C15 C14 H14 119.0
C13 C14 H14 119.0
C14 C15 C16 120.0(3)
C14 C15 H15 120.0
C16 C15 H15 120.0
C17 C16 C15 120.5(3)
C17 C16 H16 119.7
C15 C16 H16 119.7
C16 C17 C18 121.6(3)
C16 C17 H17 119.2
C18 C17 H17 119.2
C17 C18 C13 117.4(2)
C17 C18 C9 123.4(2)
C13 C18 C9 119.2(2)
C20 C19 C24 118.3(2)
C20 C19 N1 120.1(2)
C24 C19 N1 121.5(2)
C21 C20 C19 121.1(2)
C21 C20 H20 119.5
C19 C20 H20 119.5
C20 C21 C22 119.6(2)
C20 C21 H21 120.2
C22 C21 H21 120.2
C23 C22 C21 120.6(2)
C23 C22 Cl1 119.8(2)
C21 C22 Cl1 119.5(2)
C22 C23 C24 119.7(2)
C22 C23 H23 120.1
C24 C23 H23 120.1
C23 C24 C19 120.6(2)
C23 C24 H24 119.7
C19 C24 H24 119.7
C30 C25 C26 119.0(2)
C30 C25 N1 120.5(2)
C26 C25 N1 120.4(2)
C27 C26 C25 120.5(2)
C27 C26 H26 119.8
C25 C26 H26 119.8
C28 C27 C26 119.5(2)
C28 C27 H27 120.2
C26 C27 H27 120.2
C29 C28 C27 120.9(2)
C29 C28 Cl2 119.69(19)
C27 C28 Cl2 119.4(2)
C28 C29 C30 119.3(2)
C28 C29 H29 120.3
C30 C29 H29 120.3
C25 C30 C29 120.7(2)
C25 C30 H30 119.7
C29 C30 H30 119.7

loop_
_geom_bond_atom_site_label_1
_geom_bond_atom_site_label_2
_geom_bond_distance
Cl1 C22 1.732(3)
Cl2 C28 1.734(2)
N1 C1 1.409(3)
N1 C19 1.410(3)
N1 C25 1.426(3)
C1 C6 1.374(3)
C1 C2 1.386(3)
C2 C3 1.369(3)
C2 H2 0.9300
C3 C4 1.389(3)
C3 H3 0.9300
C4 C5 1.380(3)
C4 C7 1.465(3)
C5 C6 1.382(3)
C5 H5 0.9300
C6 H6 0.9300
C7 C8 1.312(3)
C7 H7 0.9300
C8 C9 1.468(3)
C8 H8 0.9300
C9 C10 1.364(4)
C9 C18 1.431(3)
C10 C11 1.396(4)
C10 H10 0.9300
C11 C12 1.350(4)
C11 H11 0.9300
C12 C13 1.398(4)
C12 H12 0.9300
C13 C14 1.412(4)
C13 C18 1.419(3)
C14 C15 1.337(4)
C14 H14 0.9300
C15 C16 1.386(4)
C15 H15 0.9300
C16 C17 1.355(3)
C16 H16 0.9300
C17 C18 1.411(3)
C17 H17 0.9300
C19 C20 1.381(3)
C19 C24 1.382(3)
C20 C21 1.368(3)
C20 H20 0.9300
C21 C22 1.368(3)
C21 H21 0.9300
C22 C23 1.364(3)
C23 C24 1.376(3)
C23 H23 0.9300
C24 H24 0.9300
C25 C30 1.375(3)
C25 C26 1.378(3)
C26 C27 1.373(3)
C26 H26 0.9300
C27 C28 1.369(3)
C27 H27 0.9300
C28 C29 1.363(3)
C29 C30 1.378(3)
C29 H29 0.9300
C30 H30 0.9300

loop_
_geom_torsion_atom_site_label_1
_geom_torsion_atom_site_label_2
_geom_torsion_atom_site_label_3
_geom_torsion_atom_site_label_4
_geom_torsion
C19 N1 C1 C6 145.4(2)
C25 N1 C1 C6 -31.5(3)
C19 N1 C1 C2 -35.2(3)
C25 N1 C1 C2 147.8(2)
C6 C1 C2 C3 -0.8(4)
N1 C1 C2 C3 179.9(2)
C1 C2 C3 C4 0.6(4)
C2 C3 C4 C5 0.7(4)
C2 C3 C4 C7 -179.4(2)
C3 C4 C5 C6 -1.9(4)
C7 C4 C5 C6 178.3(2)
C2 C1 C6 C5 -0.4(4)
N1 C1 C6 C5 179.0(2)
C4 C5 C6 C1 1.7(4)
C5 C4 C7 C8 -169.1(3)
C3 C4 C7 C8 11.1(4)
C4 C7 C8 C9 -178.5(2)
C7 C8 C9 C10 32.7(4)
C7 C8 C9 C18 -147.8(3)
C18 C9 C10 C11 -0.5(5)
C8 C9 C10 C11 179.0(3)
C9 C10 C11 C12 -0.7(6)
C10 C11 C12 C13 0.9(6)
C11 C12 C13 C14 177.9(3)
C11 C12 C13 C18 0.0(5)
C12 C13 C14 C15 -176.8(3)
C18 C13 C14 C15 1.1(5)
C13 C14 C15 C16 -0.8(5)
C14 C15 C16 C17 0.1(5)
C15 C16 C17 C18 0.1(4)
C16 C17 C18 C13 0.3(4)
C16 C17 C18 C9 178.5(2)
C12 C13 C18 C17 177.1(3)
C14 C13 C18 C17 -0.9(4)
C12 C13 C18 C9 -1.1(4)
C14 C13 C18 C9 -179.1(2)
C10 C9 C18 C17 -176.8(3)
C8 C9 C18 C17 3.7(4)
C10 C9 C18 C13 1.4(4)
C8 C9 C18 C13 -178.1(2)
C1 N1 C19 C20 142.0(2)
C25 N1 C19 C20 -41.0(3)
C1 N1 C19 C24 -38.9(3)
C25 N1 C19 C24 138.1(2)
C24 C19 C20 C21 -1.4(4)
N1 C19 C20 C21 177.7(2)
C19 C20 C21 C22 0.9(4)
C20 C21 C22 C23 0.2(4)
C20 C21 C22 Cl1 -179.46(19)
C21 C22 C23 C24 -0.8(4)
Cl1 C22 C23 C24 178.9(2)
C22 C23 C24 C19 0.2(4)
C20 C19 C24 C23 0.9(4)
N1 C19 C24 C23 -178.3(2)
C1 N1 C25 C30 -54.4(3)
C19 N1 C25 C30 128.5(3)
C1 N1 C25 C26 127.2(3)
C19 N1 C25 C26 -49.9(3)
C30 C25 C26 C27 0.5(4)
N1 C25 C26 C27 178.8(2)
C25 C26 C27 C28 1.1(4)
C26 C27 C28 C29 -1.3(4)
C26 C27 C28 Cl2 179.45(19)
C27 C28 C29 C30 -0.2(4)
Cl2 C28 C29 C30 179.1(2)
C26 C25 C30 C29 -2.0(4)
N1 C25 C30 C29 179.7(2)
C28 C29 C30 C25 1.8(4)

loop_
_cod_related_entry_id
_cod_related_entry_database
_cod_related_entry_code
1 ChemSpider 30654746
